data_7711345
loop_
_publ_author_name
'Narro, Ana L.'
'Arman, Hadi D.'
'Tonzetich, Zachary J.'

_publ_section_title
;
 Insertion chemistry of iron(ii) boryl complexes
;
_journal_name_full 'Dalton Transactions'
_journal_paper_doi 10.1039/D2DT02879D
_journal_year 2022
_chemical_absolute_configuration ad
_chemical_formula_moiety 'C52 H72 B Fe N O2 P2'
_chemical_formula_sum 'C52 H72 B Fe N O2 P2'
_chemical_formula_weight 871.70
_space_group_crystal_system triclinic
_space_group_IT_number 1
_space_group_name_Hall 'P 1'
_space_group_name_H-M_alt 'P 1'
_atom_sites_solution_hydrogens geom
_atom_sites_solution_primary dual
_audit_creation_date 2021-10-21
_audit_creation_method
;
Olex2 1.3
(compiled 2020.11.12 svn.r5f609507 for OlexSys, GUI svn.r6408)
;
_audit_update_record
;
2022-09-02 deposited with the CCDC.	2022-09-22 downloaded from the CCDC.
;
_cell_angle_alpha 106.5400(10)
_cell_angle_beta 91.6510(10)
_cell_angle_gamma 95.6260(10)
_cell_formula_units_Z 1
_cell_length_a 10.58760(10)
_cell_length_b 10.63030(10)
_cell_length_c 10.87050(10)
_cell_measurement_reflns_used 18521
_cell_measurement_temperature 99.97(15)
_cell_measurement_theta_max 76.3020
_cell_measurement_theta_min 4.1950
_cell_volume 1165.13(2)
_computing_cell_refinement 'CrysAlisPro 1.171.40.63a (Rigaku OD, 2019)'
_computing_data_collection 'CrysAlisPro 1.171.40.63a (Rigaku OD, 2019)'
_computing_data_reduction 'CrysAlisPro 1.171.40.63a (Rigaku OD, 2019)'
_computing_molecular_graphics 'Olex2 1.3 (Dolomanov et al., 2009)'
_computing_publication_material 'Olex2 1.3 (Dolomanov et al., 2009)'
_computing_structure_refinement 'SHELXL 2018/3 (Sheldrick, 2015)'
_computing_structure_solution 'SHELXT  (Sheldrick, 2015)'
_diffrn_ambient_environment N~2~
_diffrn_ambient_temperature 99.97(15)
_diffrn_detector 'Hybrid Pixel Array Detector'
_diffrn_detector_area_resol_mean 10.0000
_diffrn_detector_type HyPix
_diffrn_measured_fraction_theta_full 0.998
_diffrn_measured_fraction_theta_max 0.968
_diffrn_measurement_details
;
List of Runs (angles in degrees, time in seconds):

  # Type    Start    End  Width  t~exp~   \w     \q     \k     \f   Frames
#--------------------------------------------------------------------------
  1  \w    -25.00  69.00   0.50    0.05    --   46.87 -74.00  -0.00  188
  2  \w     34.00  96.00   0.50    0.05    --   46.87-125.00 -30.00  124
  3  \w     34.00  93.00   0.50    0.18    --  106.69 -74.00  -0.00  118
  4  \w     34.00 106.00   0.50    0.18    --  106.69 -97.00 -93.14  144
  5  \w     34.00 111.00   0.50    0.18    --  106.69-125.00 -90.00  154
  6  \w     34.00 105.00   0.50    0.18    --  106.69 -94.00 -30.00  142
  7  \w     34.00 111.00   0.50    0.18    --  106.69-125.00  90.00  154
  8  \w     34.00 111.00   0.50    0.18    --  106.69-125.00 150.00  154
  9  \w     34.00  71.00   0.50    0.18    --  106.69 -61.00 150.00   74
 10  \w     34.00 105.00   0.50    0.18    --  106.69 -94.00 150.00  142
 11  \w     34.00  71.00   0.50    0.18    --  106.69 -61.00  60.00   74
 12  \w     34.00 109.00   0.50    0.18    --  106.69-118.00  63.92  150
 13  \w     34.00  71.00   0.50    0.18    --  106.69 -61.00 -90.00   74
 14  \w     34.00  71.00   0.50    0.18    --  106.69 -61.00 -60.00   74
 15  \w     34.00 105.00   0.50    0.18    --  106.69 -94.00-120.00  142
 16  \w     32.00 120.00   0.50    0.05    --   46.87  52.00  68.21  176
 17  \w     84.00 178.00   0.50    0.18    --  106.69  74.00 127.00  188
 18  \w     95.00 178.00   0.50    0.18    --  106.69 125.00 120.00  166
 19  \w     95.00 178.00   0.50    0.18    --  106.69 125.00 150.00  166
 20  \w    101.00 178.00   0.50    0.18    --  106.69  77.00-120.00  154
 21  \w     91.00 178.00   0.50    0.18    --  106.69  61.00-150.00  174
 22  \w     34.00 105.00   0.50    0.18    --  106.69 -94.00 120.00  142
 23  \w     32.00  80.00   0.50    0.05    --   46.87  51.00 -32.09   96
 24  \w     31.00 120.00   0.50    0.05    --   46.87  55.00-112.52  178
 25  \w     25.00 120.00   0.50    0.05    --   46.87  74.00 127.00  190
 26  \w    -30.00  29.00   0.50    0.05    --  -46.87  19.00 120.00  118
 27  \w    -51.00 -16.00   0.50    0.18    --  -88.50  45.00  90.00   70
 28  \w    -51.00 -16.00   0.50    0.18    --  -88.50  45.00 120.00   70
 29  \w    -69.00  26.00   0.50    0.05    --  -46.87  74.00 127.00  190
 30  \w    -51.00 -16.00   0.50    0.18    --  -88.50  45.00 -30.00   70
 31  \w    -51.00 -16.00   0.50    0.18    --  -88.50  45.00 -90.00   70
 32  \w    -51.00 -16.00   0.50    0.18    --  -88.50  45.00-150.00   70
 33  \w    -51.00 -16.00   0.50    0.18    --  -88.50  45.00 -60.00   70
 34  \w    -93.00 -15.00   0.50    0.18    --  -88.50  74.00 127.00  156
 35  \w   -120.00 -24.00   0.50    0.05    --  -46.87 -74.00  -0.00  192
 36  \w   -120.00 -88.00   0.50    0.05    --  -46.87-125.00 -30.00   64
 37  \w   -160.00 -66.00   0.50    0.18    --  -88.50 -74.00  -0.00  188
 38  \w   -160.00 -91.00   0.50    0.18    --  -88.50 -61.00 150.00  138
 39  \w   -160.00-100.00   0.50    0.18    --  -88.50 -94.00 150.00  120
 40  \w   -160.00-101.00   0.50    0.18    --  -88.50 -77.00  60.00  118
 41  \w   -160.00-101.00   0.50    0.18    --  -88.50 -77.00 120.00  118
;
_diffrn_measurement_device 'four-circle diffractometer'
_diffrn_measurement_device_type 'XtaLAB Synergy, Dualflex, HyPix'
_diffrn_measurement_method '\w scans'
_diffrn_orient_matrix_type 'CrysAlisPro convention (1999,Acta A55,543-557)'
_diffrn_orient_matrix_UB_11 -0.0531062000
_diffrn_orient_matrix_UB_12 0.0449507000
_diffrn_orient_matrix_UB_13 0.1341188000
_diffrn_orient_matrix_UB_21 -0.1079884000
_diffrn_orient_matrix_UB_22 -0.1143343000
_diffrn_orient_matrix_UB_23 -0.0413276000
_diffrn_orient_matrix_UB_31 0.0834950000
_diffrn_orient_matrix_UB_32 -0.0896998000
_diffrn_orient_matrix_UB_33 0.0473010000
_diffrn_radiation_monochromator mirror
_diffrn_radiation_probe x-ray
_diffrn_radiation_type 'Cu K\a'
_diffrn_radiation_wavelength 1.54184
_diffrn_reflns_av_R_equivalents 0.0376
_diffrn_reflns_av_unetI/netI 0.0408
_diffrn_reflns_Laue_measured_fraction_full 0.998
_diffrn_reflns_Laue_measured_fraction_max 0.968
_diffrn_reflns_limit_h_max 13
_diffrn_reflns_limit_h_min -12
_diffrn_reflns_limit_k_max 12
_diffrn_reflns_limit_k_min -13
_diffrn_reflns_limit_l_max 13
_diffrn_reflns_limit_l_min -13
_diffrn_reflns_number 22425
_diffrn_reflns_point_group_measured_fraction_full 0.806
_diffrn_reflns_point_group_measured_fraction_max 0.753
_diffrn_reflns_theta_full 67.684
_diffrn_reflns_theta_max 76.568
_diffrn_reflns_theta_min 4.203
_diffrn_source 'micro-focus sealed X-ray tube'
_diffrn_source_type 'PhotonJet (Cu) X-ray Source'
_exptl_absorpt_coefficient_mu 3.545
_exptl_absorpt_correction_T_max 1.000
_exptl_absorpt_correction_T_min 0.559
_exptl_absorpt_correction_type gaussian
_exptl_absorpt_process_details
;
CrysAlisPro 1.171.40.63a (Rigaku Oxford Diffraction, 2019)
Numerical absorption correction based on gaussian integration over
			a multifaceted crystal model
Empirical absorption correction using spherical harmonics,
 implemented in SCALE3 ABSPACK scaling algorithm.
;
_exptl_crystal_colour 'clear reddish orange'
_exptl_crystal_colour_lustre clear
_exptl_crystal_colour_modifier reddish
_exptl_crystal_colour_primary orange
_exptl_crystal_density_diffrn 1.242
_exptl_crystal_description plate
_exptl_crystal_F_000 468
_exptl_crystal_size_max 0.212
_exptl_crystal_size_mid 0.13
_exptl_crystal_size_min 0.119
_refine_diff_density_max 0.541
_refine_diff_density_min -0.291
_refine_diff_density_rms 0.048
_refine_ls_abs_structure_details
;
 Classical Flack method preferred over Parsons because s.u. lower.
;
_refine_ls_abs_structure_Flack -0.007(3)
_refine_ls_extinction_coef 0.0011(4)
_refine_ls_extinction_expression Fc^*^=kFc[1+0.001xFc^2^\l^3^/sin(2\q)]^-1/4^
_refine_ls_extinction_method 'SHELXL-2018/3 (Sheldrick 2018)'
_refine_ls_goodness_of_fit_ref 1.047
_refine_ls_hydrogen_treatment constr
_refine_ls_matrix_type full
_refine_ls_number_parameters 537
_refine_ls_number_reflns 7375
_refine_ls_number_restraints 3
_refine_ls_restrained_S_all 1.047
_refine_ls_R_factor_all 0.0342
_refine_ls_R_factor_gt 0.0335
_refine_ls_shift/su_max 0.001
_refine_ls_shift/su_mean 0.000
_refine_ls_structure_factor_coef Fsqd
_refine_ls_weighting_details 'w=1/[\s^2^(Fo^2^)+(0.0573P)^2^+0.2321P] where P=(Fo^2^+2Fc^2^)/3'
_refine_ls_weighting_scheme calc
_refine_ls_wR_factor_gt 0.0867
_refine_ls_wR_factor_ref 0.0873
_reflns_Friedel_coverage 0.554
_reflns_Friedel_fraction_full 0.613
_reflns_Friedel_fraction_max 0.537
_reflns_number_gt 7228
_reflns_number_total 7375
_reflns_threshold_expression 'I > 2\s(I)'
_cod_data_source_file d2dt02879d2.cif
_cod_data_source_block hpd433
_cod_database_code 7711345
_shelx_shelxl_version_number 2018/3
_chemical_oxdiff_formula 'C H N O P B'
_chemical_oxdiff_usercomment 'Ana borane sample'
_shelx_space_group_comment
;
The symmetry employed for this shelxl refinement is uniquely defined
by the following loop, which should always be used as a source of
symmetry information in preference to the above space-group names.
They are only intended as comments.
;
_shelx_estimated_absorpt_t_max 0.678
_shelx_estimated_absorpt_t_min 0.520
_reflns_odcompleteness_completeness 99.95
_reflns_odcompleteness_iscentric 1
_reflns_odcompleteness_theta 66.97
_olex2_refinement_description
;
1. Fixed Uiso
 At 1.2 times of:
  All C(H) groups, All C(H,H) groups
 At 1.5 times of:
  All C(H,H,H) groups
2.a Ternary CH refined with riding coordinates:
 C6(H6), C19(H19), C12(H12), C25(H25)
2.b Secondary CH2 refined with riding coordinates:
 C16(H16A,H16B), C17(H17A,H17B), C15(H15A,H15B), C18(H18A,H18B), C26(H26A,
 H26B), C24(H24A,H24B), C28(H28A,H28B), C20(H20A,H20B), C11(H11A,H11B),
 C21(H21A,H21B), C13(H13A,H13B), C27(H27A,H27B), C23(H23A,H23B), C7(H7A,H7B),
 C14(H14A,H14B), C10(H10A,H10B), C29(H29A,H29B), C5(H5A,H5B), C30(H30A,H30B),
 C22(H22A,H22B), C8(H8A,H8B), C9(H9A,H9B)
2.c Aromatic/amide H refined with riding coordinates:
 C43(H43), C42(H42), C44(H44), C46(H46), C45(H45), C40(H40), C2(H2), C38(H38),
 C3(H3), C36(H36), C37(H37), C39(H39)
2.d Idealised Me refined as rotating group:
 C52(H52A,H52B,H52C), C51(H51A,H51B,H51C), C50(H50A,H50B,H50C), C49(H49A,H49B,
 H49C)
;
_olex2_exptl_crystal_mounting_method 'nylon loop'
_olex2_submission_special_instructions 'No special instructions were received'
_oxdiff_exptl_absorpt_empirical_details
;
Empirical correction (ABSPACK) includes:
- Absorption correction using spherical harmonics
- Frame scaling
- B-factor correction
;
_oxdiff_exptl_absorpt_empirical_full_max 1.442
_oxdiff_exptl_absorpt_empirical_full_min 0.706

loop_
_space_group_symop_operation_xyz
'x, y, z'

loop_
_atom_site_label
_atom_site_type_symbol
_atom_site_fract_x
_atom_site_fract_y
_atom_site_fract_z
_atom_site_U_iso_or_equiv
_atom_site_adp_type
_atom_site_occupancy
_atom_site_site_symmetry_order
_atom_site_calc_flag
_atom_site_refinement_flags_posn
_atom_site_refinement_flags_adp
_atom_site_refinement_flags_occupancy
_atom_site_disorder_assembly
_atom_site_disorder_group
Fe2 Fe 0.57795(3) 0.42864(3) 0.37525(3) 0.01252(11) Uani 1 1 d . . . . .
P1 P 0.59249(7) 0.27978(6) 0.48837(6) 0.01383(15) Uani 1 1 d . . . . .
P2 P 0.62219(7) 0.55017(7) 0.23593(6) 0.01473(15) Uani 1 1 d . . . . .
O1 O 0.3605(2) 0.3497(2) 0.3087(2) 0.0176(4) Uani 1 1 d . . . . .
O2 O 0.1627(2) 0.4084(2) 0.3620(2) 0.0223(5) Uani 1 1 d . . . . .
N1 N 0.6463(2) 0.2926(2) 0.2429(2) 0.0150(5) Uani 1 1 d . . . . .
C43 C 0.6057(3) 0.8887(3) 0.7460(3) 0.0206(6) Uani 1 1 d . . . . .
H43 H 0.576414 0.972754 0.779272 0.025 Uiso 1 1 calc R U . . .
C16 C 0.3347(3) 0.3211(3) 0.7764(3) 0.0216(6) Uani 1 1 d . . . . .
H16A H 0.265095 0.347761 0.729835 0.026 Uiso 1 1 calc R U . . .
H16B H 0.341948 0.378674 0.866158 0.026 Uiso 1 1 calc R U . . .
C1 C 0.6547(3) 0.1640(3) 0.2448(3) 0.0161(5) Uani 1 1 d . . . . .
C42 C 0.5296(3) 0.7898(3) 0.6550(3) 0.0175(6) Uani 1 1 d . . . . .
H42 H 0.449411 0.807326 0.626092 0.021 Uiso 1 1 calc R U . . .
C17 C 0.4594(3) 0.3393(3) 0.7129(3) 0.0177(6) Uani 1 1 d . . . . .
H17A H 0.530601 0.321705 0.764411 0.021 Uiso 1 1 calc R U . . .
H17B H 0.475432 0.431523 0.709490 0.021 Uiso 1 1 calc R U . . .
C44 C 0.7237(3) 0.8667(3) 0.7890(3) 0.0216(6) Uani 1 1 d . . . . .
H44 H 0.774373 0.934551 0.852348 0.026 Uiso 1 1 calc R U . . .
C35 C 0.1468(3) 0.7230(3) 0.8001(3) 0.0200(6) Uani 1 1 d . . . . .
C34 C 0.2215(3) 0.6604(3) 0.6959(3) 0.0203(6) Uani 1 1 d . . . . .
C6 C 0.7334(3) 0.3038(3) 0.6012(3) 0.0166(5) Uani 1 1 d . . . . .
H6 H 0.726826 0.387139 0.671216 0.020 Uiso 1 1 calc R U . . .
C31 C 0.4923(3) 0.5554(3) 0.5081(3) 0.0147(6) Uani 1 1 d . . . . .
C19 C 0.7711(3) 0.6657(3) 0.2771(3) 0.0184(6) Uani 1 1 d . . . . .
H19 H 0.801611 0.679068 0.195032 0.022 Uiso 1 1 calc R U . . .
C46 C 0.6908(3) 0.6453(3) 0.6470(3) 0.0188(6) Uani 1 1 d . . . . .
H46 H 0.721794 0.562463 0.611818 0.023 Uiso 1 1 calc R U . . .
C45 C 0.7674(3) 0.7442(3) 0.7385(3) 0.0228(6) Uani 1 1 d . . . . .
H45 H 0.848609 0.728079 0.766102 0.027 Uiso 1 1 calc R U . . .
C15 C 0.3025(3) 0.1770(3) 0.7754(3) 0.0239(6) Uani 1 1 d . . . . .
H15A H 0.368172 0.152907 0.828679 0.029 Uiso 1 1 calc R U . . .
H15B H 0.219732 0.167242 0.813730 0.029 Uiso 1 1 calc R U . . .
C18 C 0.6666(3) 0.4251(3) 0.0902(3) 0.0202(6) Uani 1 1 d . . . . .
H18A H 0.601360 0.411522 0.019143 0.024 Uiso 1 1 calc R U . . .
H18B H 0.749085 0.456246 0.062227 0.024 Uiso 1 1 calc R U . . .
C26 C 0.4308(3) 0.7259(3) 0.2634(3) 0.0201(6) Uani 1 1 d . . . . .
H26A H 0.393335 0.680794 0.324016 0.024 Uiso 1 1 calc R U . . .
H26B H 0.490163 0.802460 0.313401 0.024 Uiso 1 1 calc R U . . .
C4 C 0.6764(3) 0.2982(3) 0.1218(3) 0.0164(6) Uani 1 1 d . . . . .
C33 C 0.2875(3) 0.6100(3) 0.6114(3) 0.0170(6) Uani 1 1 d . . . . .
C24 C 0.7584(3) 0.8022(3) 0.3690(3) 0.0227(6) Uani 1 1 d . . . . .
H24A H 0.725940 0.792510 0.450704 0.027 Uiso 1 1 calc R U . . .
H24B H 0.696654 0.846420 0.330531 0.027 Uiso 1 1 calc R U . . .
C12 C 0.4526(3) 0.2442(3) 0.5757(3) 0.0156(5) Uani 1 1 d . . . . .
H12 H 0.378237 0.265771 0.529722 0.019 Uiso 1 1 calc R U . . .
C28 C 0.3764(3) 0.8356(3) 0.0932(3) 0.0237(6) Uani 1 1 d . . . . .
H28A H 0.433686 0.916887 0.135145 0.028 Uiso 1 1 calc R U . . .
H28B H 0.304604 0.860466 0.048027 0.028 Uiso 1 1 calc R U . . .
C20 C 0.8728(3) 0.5997(3) 0.3321(3) 0.0231(6) Uani 1 1 d . . . . .
H20A H 0.843464 0.582080 0.411813 0.028 Uiso 1 1 calc R U . . .
H20B H 0.883451 0.513857 0.269407 0.028 Uiso 1 1 calc R U . . .
C11 C 0.7482(3) 0.1954(3) 0.6666(3) 0.0203(6) Uani 1 1 d . . . . .
H11A H 0.672039 0.183858 0.714671 0.024 Uiso 1 1 calc R U . . .
H11B H 0.755259 0.110763 0.600498 0.024 Uiso 1 1 calc R U . . .
C40 C 0.1183(3) 0.8525(3) 0.8181(3) 0.0232(6) Uani 1 1 d . . . . .
H40 H 0.147430 0.899692 0.760214 0.028 Uiso 1 1 calc R U . . .
C21 C 1.0013(3) 0.6846(3) 0.3619(4) 0.0281(7) Uani 1 1 d . . . . .
H21A H 1.061664 0.640895 0.402666 0.034 Uiso 1 1 calc R U . . .
H21B H 1.036173 0.693464 0.280871 0.034 Uiso 1 1 calc R U . . .
C25 C 0.5042(3) 0.6300(3) 0.1649(3) 0.0176(6) Uani 1 1 d . . . . .
H25 H 0.438709 0.556546 0.117566 0.021 Uiso 1 1 calc R U . . .
C2 C 0.6901(3) 0.0906(3) 0.1278(3) 0.0206(6) Uani 1 1 d . . . . .
H2 H 0.703011 -0.000145 0.104113 0.025 Uiso 1 1 calc R U . . .
C13 C 0.4202(3) 0.0996(3) 0.5745(3) 0.0191(6) Uani 1 1 d . . . . .
H13A H 0.411898 0.041920 0.484744 0.023 Uiso 1 1 calc R U . . .
H13B H 0.489752 0.072322 0.620603 0.023 Uiso 1 1 calc R U . . .
C27 C 0.3253(3) 0.7742(3) 0.1955(3) 0.0231(6) Uani 1 1 d . . . . .
H27A H 0.260565 0.698939 0.154679 0.028 Uiso 1 1 calc R U . . .
H27B H 0.283530 0.840476 0.259876 0.028 Uiso 1 1 calc R U . . .
C41 C 0.5700(3) 0.6641(3) 0.6055(3) 0.0154(5) Uani 1 1 d . . . . .
C38 C 0.0030(3) 0.8451(4) 1.0043(3) 0.0292(8) Uani 1 1 d . . . . .
H38 H -0.045645 0.886640 1.073367 0.035 Uiso 1 1 calc R U . . .
C3 C 0.7039(3) 0.1771(3) 0.0487(3) 0.0208(6) Uani 1 1 d . . . . .
H3 H 0.727510 0.154987 -0.037841 0.025 Uiso 1 1 calc R U . . .
C32 C 0.3608(3) 0.5395(3) 0.5102(3) 0.0149(5) Uani 1 1 d . . . . .
C23 C 0.8873(3) 0.8872(3) 0.3963(4) 0.0278(7) Uani 1 1 d . . . . .
H23A H 0.916273 0.902704 0.315503 0.033 Uiso 1 1 calc R U . . .
H23B H 0.877569 0.974041 0.457761 0.033 Uiso 1 1 calc R U . . .
C47 C 0.2696(3) 0.2473(3) 0.2222(3) 0.0228(6) Uani 1 1 d . . . . .
C7 C 0.8537(3) 0.3279(3) 0.5312(3) 0.0197(6) Uani 1 1 d . . . . .
H7A H 0.865437 0.246631 0.462309 0.024 Uiso 1 1 calc R U . . .
H7B H 0.843623 0.399112 0.490772 0.024 Uiso 1 1 calc R U . . .
C36 C 0.1019(3) 0.6558(3) 0.8861(3) 0.0236(6) Uani 1 1 d . . . . .
H36 H 0.120633 0.567900 0.875824 0.028 Uiso 1 1 calc R U . . .
C52 C 0.0229(3) 0.2311(4) 0.2190(3) 0.0287(7) Uani 1 1 d . . . . .
H52A H 0.021225 0.185941 0.286099 0.043 Uiso 1 1 calc R U . . .
H52B H 0.013698 0.165377 0.134289 0.043 Uiso 1 1 calc R U . . .
H52C H -0.047217 0.286135 0.228266 0.043 Uiso 1 1 calc R U . . .
C14 C 0.2959(3) 0.0840(3) 0.6393(3) 0.0233(6) Uani 1 1 d . . . . .
H14A H 0.225144 0.102899 0.588092 0.028 Uiso 1 1 calc R U . . .
H14B H 0.278333 -0.008337 0.642078 0.028 Uiso 1 1 calc R U . . .
C37 C 0.0298(3) 0.7166(4) 0.9870(3) 0.0301(8) Uani 1 1 d . . . . .
H37 H -0.001203 0.669516 1.044180 0.036 Uiso 1 1 calc R U . . .
C39 C 0.0480(3) 0.9127(3) 0.9198(3) 0.0270(7) Uani 1 1 d . . . . .
H39 H 0.030497 1.001147 0.931608 0.032 Uiso 1 1 calc R U . . .
C10 C 0.8668(3) 0.2315(4) 0.7591(3) 0.0266(7) Uani 1 1 d . . . . .
H10A H 0.854662 0.309997 0.831103 0.032 Uiso 1 1 calc R U . . .
H10B H 0.877819 0.157543 0.795469 0.032 Uiso 1 1 calc R U . . .
C29 C 0.4491(3) 0.7393(3) -0.0048(3) 0.0254(7) Uani 1 1 d . . . . .
H29A H 0.389589 0.662322 -0.053524 0.031 Uiso 1 1 calc R U . . .
H29B H 0.485341 0.783653 -0.066560 0.031 Uiso 1 1 calc R U . . .
C5 C 0.6165(3) 0.1263(3) 0.3621(3) 0.0190(6) Uani 1 1 d . . . . .
H5A H 0.683768 0.081346 0.391792 0.023 Uiso 1 1 calc R U . . .
H5B H 0.536899 0.065275 0.342584 0.023 Uiso 1 1 calc R U . . .
C30 C 0.5560(3) 0.6922(3) 0.0623(3) 0.0223(6) Uani 1 1 d . . . . .
H30A H 0.620254 0.767885 0.103318 0.027 Uiso 1 1 calc R U . . .
H30B H 0.598133 0.626304 -0.002138 0.027 Uiso 1 1 calc R U . . .
C22 C 0.9874(3) 0.8215(4) 0.4518(4) 0.0305(7) Uani 1 1 d . . . . .
H22A H 0.962591 0.813461 0.536619 0.037 Uiso 1 1 calc R U . . .
H22B H 1.070092 0.877118 0.464611 0.037 Uiso 1 1 calc R U . . .
C48 C 0.1481(3) 0.3171(3) 0.2319(3) 0.0247(7) Uani 1 1 d . . . . .
C8 C 0.9705(3) 0.3667(4) 0.6249(4) 0.0292(7) Uani 1 1 d . . . . .
H8A H 0.961871 0.451799 0.689598 0.035 Uiso 1 1 calc R U . . .
H8B H 1.047224 0.378552 0.577571 0.035 Uiso 1 1 calc R U . . .
C9 C 0.9863(3) 0.2608(4) 0.6929(4) 0.0324(8) Uani 1 1 d . . . . .
H9A H 1.005569 0.178736 0.629205 0.039 Uiso 1 1 calc R U . . .
H9B H 1.058984 0.291118 0.757471 0.039 Uiso 1 1 calc R U . . .
B1 B 0.2902(3) 0.4325(3) 0.3954(3) 0.0160(6) Uani 1 1 d . . . . .
C51 C 0.1428(4) 0.3988(4) 0.1359(3) 0.0302(7) Uani 1 1 d . . . . .
H51A H 0.074887 0.456381 0.156825 0.045 Uiso 1 1 calc R U . . .
H51B H 0.125874 0.339268 0.048531 0.045 Uiso 1 1 calc R U . . .
H51C H 0.224439 0.452848 0.141171 0.045 Uiso 1 1 calc R U . . .
C50 C 0.2541(4) 0.1306(3) 0.2811(3) 0.0290(7) Uani 1 1 d . . . . .
H50A H 0.337823 0.103833 0.295704 0.044 Uiso 1 1 calc R U . . .
H50B H 0.200913 0.056145 0.221758 0.044 Uiso 1 1 calc R U . . .
H50C H 0.213596 0.158051 0.362983 0.044 Uiso 1 1 calc R U . . .
C49 C 0.3254(3) 0.2024(4) 0.0945(3) 0.0290(7) Uani 1 1 d . . . . .
H49A H 0.348767 0.278712 0.062991 0.043 Uiso 1 1 calc R U . . .
H49B H 0.262775 0.139824 0.033289 0.043 Uiso 1 1 calc R U . . .
H49C H 0.401345 0.159061 0.103258 0.043 Uiso 1 1 calc R U . . .

loop_
_atom_site_aniso_label
_atom_site_aniso_U_11
_atom_site_aniso_U_22
_atom_site_aniso_U_33
_atom_site_aniso_U_23
_atom_site_aniso_U_13
_atom_site_aniso_U_12
Fe2 0.0154(2) 0.01190(19) 0.0093(2) 0.00116(15) 0.00149(15) 0.00240(16)
P1 0.0165(3) 0.0136(3) 0.0113(3) 0.0032(2) 0.0016(3) 0.0018(3)
P2 0.0184(3) 0.0140(3) 0.0119(3) 0.0035(2) 0.0014(3) 0.0028(3)
O1 0.0172(10) 0.0179(10) 0.0133(9) -0.0022(8) -0.0021(8) 0.0013(8)
O2 0.0183(10) 0.0242(11) 0.0181(10) -0.0043(9) 0.0003(8) 0.0034(9)
N1 0.0178(12) 0.0135(11) 0.0129(11) 0.0024(9) 0.0023(9) 0.0024(9)
C43 0.0286(16) 0.0130(13) 0.0174(14) -0.0005(11) 0.0026(12) 0.0030(12)
C16 0.0220(15) 0.0261(15) 0.0160(14) 0.0048(12) 0.0041(12) 0.0027(12)
C1 0.0180(13) 0.0130(13) 0.0159(13) 0.0020(11) 0.0020(11) 0.0014(10)
C42 0.0178(13) 0.0164(13) 0.0181(14) 0.0047(11) 0.0005(11) 0.0022(11)
C17 0.0176(14) 0.0216(14) 0.0128(13) 0.0030(11) 0.0018(11) 0.0018(11)
C44 0.0268(16) 0.0173(14) 0.0170(14) 0.0006(11) -0.0034(12) -0.0013(12)
C35 0.0162(13) 0.0237(14) 0.0147(13) -0.0018(11) -0.0012(11) -0.0005(11)
C34 0.0188(14) 0.0228(14) 0.0165(14) 0.0015(12) 0.0017(12) 0.0009(12)
C6 0.0170(13) 0.0180(13) 0.0149(13) 0.0046(11) 0.0003(11) 0.0027(11)
C31 0.0215(14) 0.0128(13) 0.0091(12) 0.0021(10) -0.0001(11) 0.0026(11)
C19 0.0199(14) 0.0191(14) 0.0177(14) 0.0075(11) 0.0033(11) 0.0024(12)
C46 0.0220(15) 0.0145(13) 0.0184(14) 0.0019(11) 0.0001(12) 0.0041(11)
C45 0.0221(15) 0.0200(14) 0.0244(16) 0.0042(12) -0.0038(13) 0.0012(12)
C15 0.0235(15) 0.0303(16) 0.0214(15) 0.0122(13) 0.0072(12) 0.0033(13)
C18 0.0281(16) 0.0189(14) 0.0137(14) 0.0038(11) 0.0056(12) 0.0050(12)
C26 0.0211(14) 0.0219(14) 0.0195(14) 0.0082(12) 0.0031(12) 0.0058(12)
C4 0.0189(14) 0.0160(13) 0.0131(13) 0.0024(11) 0.0017(11) 0.0010(11)
C33 0.0193(14) 0.0166(13) 0.0136(13) 0.0030(11) -0.0008(11) 0.0002(11)
C24 0.0224(15) 0.0175(14) 0.0267(16) 0.0039(12) 0.0011(13) 0.0023(12)
C12 0.0151(12) 0.0186(13) 0.0131(13) 0.0046(11) 0.0016(10) 0.0020(10)
C28 0.0254(16) 0.0243(15) 0.0238(15) 0.0110(13) -0.0035(13) 0.0032(13)
C20 0.0211(15) 0.0222(15) 0.0277(16) 0.0095(13) -0.0002(13) 0.0041(12)
C11 0.0167(13) 0.0253(15) 0.0230(15) 0.0122(12) 0.0025(12) 0.0054(12)
C40 0.0207(14) 0.0247(15) 0.0207(15) 0.0023(12) 0.0028(12) -0.0018(12)
C21 0.0213(16) 0.0283(17) 0.0349(18) 0.0085(14) -0.0020(14) 0.0061(13)
C25 0.0191(14) 0.0180(13) 0.0169(13) 0.0058(11) -0.0003(11) 0.0048(11)
C2 0.0260(15) 0.0154(13) 0.0186(14) 0.0014(11) 0.0060(12) 0.0030(12)
C13 0.0216(14) 0.0196(14) 0.0168(13) 0.0069(11) 0.0036(11) 0.0001(12)
C27 0.0223(15) 0.0212(14) 0.0270(16) 0.0084(12) 0.0001(13) 0.0053(12)
C41 0.0183(13) 0.0156(13) 0.0107(12) 0.0017(10) 0.0012(10) 0.0005(11)
C38 0.0208(16) 0.045(2) 0.0144(15) -0.0045(14) 0.0024(12) 0.0050(14)
C3 0.0261(15) 0.0191(14) 0.0149(13) 0.0007(11) 0.0060(12) 0.0028(12)
C32 0.0183(13) 0.0148(12) 0.0111(12) 0.0019(10) 0.0008(11) 0.0045(11)
C23 0.0242(16) 0.0199(15) 0.0345(18) 0.0006(13) 0.0027(14) 0.0012(13)
C47 0.0201(15) 0.0226(15) 0.0186(14) -0.0040(12) -0.0023(12) -0.0006(12)
C7 0.0192(14) 0.0205(14) 0.0207(15) 0.0079(12) 0.0031(12) 0.0019(12)
C36 0.0227(15) 0.0282(16) 0.0194(15) 0.0057(13) -0.0010(12) 0.0042(13)
C52 0.0209(15) 0.0317(17) 0.0258(16) -0.0037(14) 0.0014(13) 0.0009(14)
C14 0.0233(15) 0.0232(15) 0.0236(15) 0.0078(12) 0.0042(12) -0.0007(12)
C37 0.0236(16) 0.050(2) 0.0171(15) 0.0102(15) 0.0020(13) 0.0032(15)
C39 0.0225(15) 0.0255(16) 0.0251(16) -0.0059(13) -0.0001(13) 0.0039(13)
C10 0.0197(15) 0.0382(18) 0.0268(16) 0.0176(14) -0.0010(13) 0.0027(14)
C29 0.0342(18) 0.0265(16) 0.0188(15) 0.0105(13) -0.0011(13) 0.0079(14)
C5 0.0246(15) 0.0151(13) 0.0166(13) 0.0030(11) 0.0031(12) 0.0034(11)
C30 0.0273(16) 0.0245(15) 0.0180(14) 0.0091(12) 0.0040(13) 0.0066(13)
C22 0.0245(17) 0.0303(17) 0.0309(18) 0.0017(14) -0.0044(14) -0.0013(14)
C48 0.0235(16) 0.0274(16) 0.0177(15) -0.0024(12) -0.0009(13) 0.0040(13)
C8 0.0170(15) 0.0393(19) 0.0329(18) 0.0155(15) 0.0009(14) -0.0039(14)
C9 0.0169(15) 0.047(2) 0.039(2) 0.0224(17) -0.0006(14) 0.0033(15)
B1 0.0209(16) 0.0155(14) 0.0117(14) 0.0039(12) 0.0006(12) 0.0022(12)
C51 0.0304(18) 0.0333(18) 0.0274(17) 0.0082(15) -0.0017(14) 0.0078(15)
C50 0.0345(18) 0.0250(16) 0.0266(17) 0.0059(13) -0.0038(14) 0.0052(14)
C49 0.0267(17) 0.0322(18) 0.0206(16) -0.0035(13) -0.0007(13) 0.0019(14)

loop_
_atom_type_symbol
_atom_type_description
_atom_type_scat_dispersion_real
_atom_type_scat_dispersion_imag
_atom_type_scat_source
C C 0.0181 0.0091 'International Tables Vol C Tables 4.2.6.8 and 6.1.1.4'
H H 0.0000 0.0000 'International Tables Vol C Tables 4.2.6.8 and 6.1.1.4'
B B 0.0090 0.0039 'International Tables Vol C Tables 4.2.6.8 and 6.1.1.4'
Fe Fe -1.1336 3.1974 'International Tables Vol C Tables 4.2.6.8 and 6.1.1.4'
N N 0.0311 0.0180 'International Tables Vol C Tables 4.2.6.8 and 6.1.1.4'
O O 0.0492 0.0322 'International Tables Vol C Tables 4.2.6.8 and 6.1.1.4'
P P 0.2955 0.4335 'International Tables Vol C Tables 4.2.6.8 and 6.1.1.4'

loop_
_exptl_crystal_face_index_h
_exptl_crystal_face_index_k
_exptl_crystal_face_index_l
_exptl_crystal_face_perp_dist
4 -4 5 0.1079
-1 -3 -5 0.0487
-4 4 -5 0.0598
1 3 5 0.0693
-1 -6 5 0.0701
-6 -2 3 0.0789
-3 6 -4 0.0444
6 2 -3 0.0489

loop_
_geom_angle_atom_site_label_1
_geom_angle_atom_site_label_2
_geom_angle_atom_site_label_3
_geom_angle
_geom_angle_site_symmetry_1
_geom_angle_site_symmetry_3
_geom_angle_publ_flag
P1 Fe2 P2 161.26(3) . . ?
P1 Fe2 O1 92.18(6) . . ?
P2 Fe2 O1 99.75(6) . . ?
N1 Fe2 P1 82.14(7) . . ?
N1 Fe2 P2 82.48(7) . . ?
N1 Fe2 O1 94.95(9) . . ?
N1 Fe2 C31 174.25(12) . . ?
C31 Fe2 P1 95.75(8) . . ?
C31 Fe2 P2 100.53(8) . . ?
C31 Fe2 O1 79.75(10) . . ?
C6 P1 Fe2 117.74(9) . . ?
C6 P1 C5 102.93(14) . . ?
C12 P1 Fe2 117.19(10) . . ?
C12 P1 C6 106.56(13) . . ?
C12 P1 C5 108.04(13) . . ?
C5 P1 Fe2 102.98(10) . . ?
C19 P2 Fe2 115.34(10) . . ?
C19 P2 C18 101.01(14) . . ?
C18 P2 Fe2 102.99(10) . . ?
C25 P2 Fe2 124.82(10) . . ?
C25 P2 C19 107.65(13) . . ?
C25 P2 C18 100.91(14) . . ?
C47 O1 Fe2 147.33(19) . . ?
B1 O1 Fe2 105.53(17) . . ?
B1 O1 C47 106.9(2) . . ?
B1 O2 C48 106.8(2) . . ?
C1 N1 Fe2 125.86(19) . . ?
C4 N1 Fe2 126.7(2) . . ?
C4 N1 C1 106.7(2) . . ?
C42 C43 H43 119.5 . . ?
C44 C43 H43 119.5 . . ?
C44 C43 C42 121.1(3) . . ?
H16A C16 H16B 108.0 . . ?
C17 C16 H16A 109.4 . . ?
C17 C16 H16B 109.4 . . ?
C17 C16 C15 111.0(3) . . ?
C15 C16 H16A 109.4 . . ?
C15 C16 H16B 109.4 . . ?
N1 C1 C5 118.3(2) . . ?
C2 C1 N1 109.7(3) . . ?
C2 C1 C5 131.7(3) . . ?
C43 C42 H42 119.7 . . ?
C43 C42 C41 120.6(3) . . ?
C41 C42 H42 119.7 . . ?
C16 C17 H17A 109.6 . . ?
C16 C17 H17B 109.6 . . ?
C16 C17 C12 110.1(2) . . ?
H17A C17 H17B 108.2 . . ?
C12 C17 H17A 109.6 . . ?
C12 C17 H17B 109.6 . . ?
C43 C44 H44 120.3 . . ?
C43 C44 C45 119.4(3) . . ?
C45 C44 H44 120.3 . . ?
C40 C35 C34 120.9(3) . . ?
C36 C35 C34 120.6(3) . . ?
C36 C35 C40 118.5(3) . . ?
C33 C34 C35 177.8(3) . . ?
P1 C6 H6 106.7 . . ?
C11 C6 P1 117.0(2) . . ?
C11 C6 H6 106.7 . . ?
C11 C6 C7 110.3(2) . . ?
C7 C6 P1 108.8(2) . . ?
C7 C6 H6 106.7 . . ?
C41 C31 Fe2 119.4(2) . . ?
C32 C31 Fe2 119.5(2) . . ?
C32 C31 C41 121.0(3) . . ?
P2 C19 H19 107.3 . . ?
C24 C19 P2 115.6(2) . . ?
C24 C19 H19 107.3 . . ?
C24 C19 C20 110.0(2) . . ?
C20 C19 P2 108.8(2) . . ?
C20 C19 H19 107.3 . . ?
C45 C46 H46 118.9 . . ?
C45 C46 C41 122.2(3) . . ?
C41 C46 H46 118.9 . . ?
C44 C45 C46 119.4(3) . . ?
C44 C45 H45 120.3 . . ?
C46 C45 H45 120.3 . . ?
C16 C15 H15A 109.4 . . ?
C16 C15 H15B 109.4 . . ?
H15A C15 H15B 108.0 . . ?
C14 C15 C16 111.3(3) . . ?
C14 C15 H15A 109.4 . . ?
C14 C15 H15B 109.4 . . ?
P2 C18 H18A 109.9 . . ?
P2 C18 H18B 109.9 . . ?
H18A C18 H18B 108.3 . . ?
C4 C18 P2 108.7(2) . . ?
C4 C18 H18A 109.9 . . ?
C4 C18 H18B 109.9 . . ?
H26A C26 H26B 108.1 . . ?
C25 C26 H26A 109.5 . . ?
C25 C26 H26B 109.5 . . ?
C27 C26 H26A 109.5 . . ?
C27 C26 H26B 109.5 . . ?
C27 C26 C25 110.6(3) . . ?
N1 C4 C18 118.0(3) . . ?
C3 C4 N1 110.1(3) . . ?
C3 C4 C18 131.8(3) . . ?
C34 C33 C32 175.3(3) . . ?
C19 C24 H24A 109.5 . . ?
C19 C24 H24B 109.5 . . ?
C19 C24 C23 110.6(3) . . ?
H24A C24 H24B 108.1 . . ?
C23 C24 H24A 109.5 . . ?
C23 C24 H24B 109.5 . . ?
P1 C12 H12 105.5 . . ?
C17 C12 P1 111.10(19) . . ?
C17 C12 H12 105.5 . . ?
C13 C12 P1 116.4(2) . . ?
C13 C12 C17 111.8(2) . . ?
C13 C12 H12 105.5 . . ?
H28A C28 H28B 108.0 . . ?
C27 C28 H28A 109.4 . . ?
C27 C28 H28B 109.4 . . ?
C27 C28 C29 111.3(3) . . ?
C29 C28 H28A 109.4 . . ?
C29 C28 H28B 109.4 . . ?
C19 C20 H20A 109.1 . . ?
C19 C20 H20B 109.1 . . ?
H20A C20 H20B 107.8 . . ?
C21 C20 C19 112.6(3) . . ?
C21 C20 H20A 109.1 . . ?
C21 C20 H20B 109.1 . . ?
C6 C11 H11A 109.5 . . ?
C6 C11 H11B 109.5 . . ?
H11A C11 H11B 108.1 . . ?
C10 C11 C6 110.6(3) . . ?
C10 C11 H11A 109.5 . . ?
C10 C11 H11B 109.5 . . ?
C35 C40 H40 119.7 . . ?
C39 C40 C35 120.5(3) . . ?
C39 C40 H40 119.7 . . ?
C20 C21 H21A 109.5 . . ?
C20 C21 H21B 109.5 . . ?
H21A C21 H21B 108.1 . . ?
C22 C21 C20 110.7(3) . . ?
C22 C21 H21A 109.5 . . ?
C22 C21 H21B 109.5 . . ?
P2 C25 H25 105.1 . . ?
C26 C25 P2 114.7(2) . . ?
C26 C25 H25 105.1 . . ?
C30 C25 P2 114.1(2) . . ?
C30 C25 C26 111.6(2) . . ?
C30 C25 H25 105.1 . . ?
C1 C2 H2 126.6 . . ?
C1 C2 C3 106.8(3) . . ?
C3 C2 H2 126.6 . . ?
C12 C13 H13A 109.6 . . ?
C12 C13 H13B 109.6 . . ?
H13A C13 H13B 108.2 . . ?
C14 C13 C12 110.1(2) . . ?
C14 C13 H13A 109.6 . . ?
C14 C13 H13B 109.6 . . ?
C26 C27 H27A 109.2 . . ?
C26 C27 H27B 109.2 . . ?
C28 C27 C26 111.9(3) . . ?
C28 C27 H27A 109.2 . . ?
C28 C27 H27B 109.2 . . ?
H27A C27 H27B 107.9 . . ?
C42 C41 C31 122.6(3) . . ?
C46 C41 C42 117.4(3) . . ?
C46 C41 C31 119.9(3) . . ?
C37 C38 H38 120.4 . . ?
C37 C38 C39 119.3(3) . . ?
C39 C38 H38 120.4 . . ?
C4 C3 C2 106.7(3) . . ?
C4 C3 H3 126.6 . . ?
C2 C3 H3 126.6 . . ?
C31 C32 C33 125.6(3) . . ?
C31 C32 B1 115.9(2) . . ?
C33 C32 B1 118.5(3) . . ?
C24 C23 H23A 109.3 . . ?
C24 C23 H23B 109.3 . . ?
H23A C23 H23B 107.9 . . ?
C22 C23 C24 111.7(3) . . ?
C22 C23 H23A 109.3 . . ?
C22 C23 H23B 109.3 . . ?
O1 C47 C48 101.8(2) . . ?
O1 C47 C50 106.7(3) . . ?
O1 C47 C49 108.5(3) . . ?
C48 C47 C50 111.2(3) . . ?
C49 C47 C48 118.9(3) . . ?
C49 C47 C50 108.9(3) . . ?
C6 C7 H7A 109.5 . . ?
C6 C7 H7B 109.5 . . ?
H7A C7 H7B 108.1 . . ?
C8 C7 C6 110.7(3) . . ?
C8 C7 H7A 109.5 . . ?
C8 C7 H7B 109.5 . . ?
C35 C36 H36 119.8 . . ?
C37 C36 C35 120.5(3) . . ?
C37 C36 H36 119.8 . . ?
H52A C52 H52B 109.5 . . ?
H52A C52 H52C 109.5 . . ?
H52B C52 H52C 109.5 . . ?
C48 C52 H52A 109.5 . . ?
C48 C52 H52B 109.5 . . ?
C48 C52 H52C 109.5 . . ?
C15 C14 C13 111.2(3) . . ?
C15 C14 H14A 109.4 . . ?
C15 C14 H14B 109.4 . . ?
C13 C14 H14A 109.4 . . ?
C13 C14 H14B 109.4 . . ?
H14A C14 H14B 108.0 . . ?
C38 C37 C36 120.5(3) . . ?
C38 C37 H37 119.8 . . ?
C36 C37 H37 119.8 . . ?
C40 C39 H39 119.6 . . ?
C38 C39 C40 120.8(3) . . ?
C38 C39 H39 119.6 . . ?
C11 C10 H10A 109.2 . . ?
C11 C10 H10B 109.2 . . ?
H10A C10 H10B 107.9 . . ?
C9 C10 C11 112.1(3) . . ?
C9 C10 H10A 109.2 . . ?
C9 C10 H10B 109.2 . . ?
C28 C29 H29A 109.5 . . ?
C28 C29 H29B 109.5 . . ?
H29A C29 H29B 108.0 . . ?
C30 C29 C28 110.9(3) . . ?
C30 C29 H29A 109.5 . . ?
C30 C29 H29B 109.5 . . ?
P1 C5 H5A 110.2 . . ?
P1 C5 H5B 110.2 . . ?
C1 C5 P1 107.7(2) . . ?
C1 C5 H5A 110.2 . . ?
C1 C5 H5B 110.2 . . ?
H5A C5 H5B 108.5 . . ?
C25 C30 H30A 109.4 . . ?
C25 C30 H30B 109.4 . . ?
C29 C30 C25 111.0(3) . . ?
C29 C30 H30A 109.4 . . ?
C29 C30 H30B 109.4 . . ?
H30A C30 H30B 108.0 . . ?
C21 C22 H22A 109.5 . . ?
C21 C22 H22B 109.5 . . ?
C23 C22 C21 110.8(3) . . ?
C23 C22 H22A 109.5 . . ?
C23 C22 H22B 109.5 . . ?
H22A C22 H22B 108.1 . . ?
O2 C48 C47 103.0(2) . . ?
O2 C48 C52 108.2(3) . . ?
O2 C48 C51 108.2(3) . . ?
C47 C48 C51 111.7(3) . . ?
C52 C48 C47 116.8(3) . . ?
C52 C48 C51 108.6(3) . . ?
C7 C8 H8A 109.5 . . ?
C7 C8 H8B 109.5 . . ?
C7 C8 C9 110.9(3) . . ?
H8A C8 H8B 108.0 . . ?
C9 C8 H8A 109.5 . . ?
C9 C8 H8B 109.5 . . ?
C10 C9 C8 111.5(3) . . ?
C10 C9 H9A 109.3 . . ?
C10 C9 H9B 109.3 . . ?
C8 C9 H9A 109.3 . . ?
C8 C9 H9B 109.3 . . ?
H9A C9 H9B 108.0 . . ?
O1 B1 C32 118.8(3) . . ?
O2 B1 O1 112.5(2) . . ?
O2 B1 C32 128.7(3) . . ?
C48 C51 H51A 109.5 . . ?
C48 C51 H51B 109.5 . . ?
C48 C51 H51C 109.5 . . ?
H51A C51 H51B 109.5 . . ?
H51A C51 H51C 109.5 . . ?
H51B C51 H51C 109.5 . . ?
C47 C50 H50A 109.5 . . ?
C47 C50 H50B 109.5 . . ?
C47 C50 H50C 109.5 . . ?
H50A C50 H50B 109.5 . . ?
H50A C50 H50C 109.5 . . ?
H50B C50 H50C 109.5 . . ?
C47 C49 H49A 109.5 . . ?
C47 C49 H49B 109.5 . . ?
C47 C49 H49C 109.5 . . ?
H49A C49 H49B 109.5 . . ?
H49A C49 H49C 109.5 . . ?
H49B C49 H49C 109.5 . . ?

loop_
_geom_bond_atom_site_label_1
_geom_bond_atom_site_label_2
_geom_bond_distance
_geom_bond_site_symmetry_2
_geom_bond_publ_flag
Fe2 P1 2.2770(7) . ?
Fe2 P2 2.2843(7) . ?
Fe2 O1 2.389(2) . ?
Fe2 N1 1.940(2) . ?
Fe2 C31 1.982(3) . ?
P1 C6 1.853(3) . ?
P1 C12 1.847(3) . ?
P1 C5 1.854(3) . ?
P2 C19 1.860(3) . ?
P2 C18 1.862(3) . ?
P2 C25 1.845(3) . ?
O1 C47 1.468(3) . ?
O1 B1 1.383(4) . ?
O2 C48 1.463(4) . ?
O2 B1 1.367(4) . ?
N1 C1 1.385(4) . ?
N1 C4 1.380(4) . ?
C43 H43 0.9500 . ?
C43 C42 1.388(4) . ?
C43 C44 1.386(5) . ?
C16 H16A 0.9900 . ?
C16 H16B 0.9900 . ?
C16 C17 1.529(4) . ?
C16 C15 1.533(4) . ?
C1 C2 1.374(4) . ?
C1 C5 1.496(4) . ?
C42 H42 0.9500 . ?
C42 C41 1.406(4) . ?
C17 H17A 0.9900 . ?
C17 H17B 0.9900 . ?
C17 C12 1.540(4) . ?
C44 H44 0.9500 . ?
C44 C45 1.391(4) . ?
C35 C34 1.442(4) . ?
C35 C40 1.399(5) . ?
C35 C36 1.396(4) . ?
C34 C33 1.204(5) . ?
C6 H6 1.0000 . ?
C6 C11 1.535(4) . ?
C6 C7 1.539(4) . ?
C31 C41 1.484(4) . ?
C31 C32 1.388(4) . ?
C19 H19 1.0000 . ?
C19 C24 1.531(4) . ?
C19 C20 1.536(4) . ?
C46 H46 0.9500 . ?
C46 C45 1.394(4) . ?
C46 C41 1.395(4) . ?
C45 H45 0.9500 . ?
C15 H15A 0.9900 . ?
C15 H15B 0.9900 . ?
C15 C14 1.524(5) . ?
C18 H18A 0.9900 . ?
C18 H18B 0.9900 . ?
C18 C4 1.496(4) . ?
C26 H26A 0.9900 . ?
C26 H26B 0.9900 . ?
C26 C25 1.540(4) . ?
C26 C27 1.528(4) . ?
C4 C3 1.371(4) . ?
C33 C32 1.438(4) . ?
C24 H24A 0.9900 . ?
C24 H24B 0.9900 . ?
C24 C23 1.533(4) . ?
C12 H12 1.0000 . ?
C12 C13 1.538(4) . ?
C28 H28A 0.9900 . ?
C28 H28B 0.9900 . ?
C28 C27 1.528(4) . ?
C28 C29 1.535(5) . ?
C20 H20A 0.9900 . ?
C20 H20B 0.9900 . ?
C20 C21 1.529(4) . ?
C11 H11A 0.9900 . ?
C11 H11B 0.9900 . ?
C11 C10 1.532(4) . ?
C40 H40 0.9500 . ?
C40 C39 1.387(5) . ?
C21 H21A 0.9900 . ?
C21 H21B 0.9900 . ?
C21 C22 1.528(5) . ?
C25 H25 1.0000 . ?
C25 C30 1.538(4) . ?
C2 H2 0.9500 . ?
C2 C3 1.427(4) . ?
C13 H13A 0.9900 . ?
C13 H13B 0.9900 . ?
C13 C14 1.527(4) . ?
C27 H27A 0.9900 . ?
C27 H27B 0.9900 . ?
C38 H38 0.9500 . ?
C38 C37 1.384(6) . ?
C38 C39 1.385(5) . ?
C3 H3 0.9500 . ?
C32 B1 1.543(4) . ?
C23 H23A 0.9900 . ?
C23 H23B 0.9900 . ?
C23 C22 1.524(5) . ?
C47 C48 1.538(5) . ?
C47 C50 1.547(5) . ?
C47 C49 1.494(4) . ?
C7 H7A 0.9900 . ?
C7 H7B 0.9900 . ?
C7 C8 1.525(5) . ?
C36 H36 0.9500 . ?
C36 C37 1.395(5) . ?
C52 H52A 0.9800 . ?
C52 H52B 0.9800 . ?
C52 H52C 0.9800 . ?
C52 C48 1.514(5) . ?
C14 H14A 0.9900 . ?
C14 H14B 0.9900 . ?
C37 H37 0.9500 . ?
C39 H39 0.9500 . ?
C10 H10A 0.9900 . ?
C10 H10B 0.9900 . ?
C10 C9 1.523(5) . ?
C29 H29A 0.9900 . ?
C29 H29B 0.9900 . ?
C29 C30 1.529(4) . ?
C5 H5A 0.9900 . ?
C5 H5B 0.9900 . ?
C30 H30A 0.9900 . ?
C30 H30B 0.9900 . ?
C22 H22A 0.9900 . ?
C22 H22B 0.9900 . ?
C48 C51 1.540(5) . ?
C8 H8A 0.9900 . ?
C8 H8B 0.9900 . ?
C8 C9 1.532(5) . ?
C9 H9A 0.9900 . ?
C9 H9B 0.9900 . ?
C51 H51A 0.9800 . ?
C51 H51B 0.9800 . ?
C51 H51C 0.9800 . ?
C50 H50A 0.9800 . ?
C50 H50B 0.9800 . ?
C50 H50C 0.9800 . ?
C49 H49A 0.9800 . ?
C49 H49B 0.9800 . ?
C49 H49C 0.9800 . ?

loop_
_geom_torsion_atom_site_label_1
_geom_torsion_atom_site_label_2
_geom_torsion_atom_site_label_3
_geom_torsion_atom_site_label_4
_geom_torsion
_geom_torsion_site_symmetry_1
_geom_torsion_site_symmetry_2
_geom_torsion_site_symmetry_3
_geom_torsion_site_symmetry_4
_geom_torsion_publ_flag
Fe2 P1 C6 C11 -174.19(18) . . . . ?
Fe2 P1 C6 C7 -48.4(2) . . . . ?
Fe2 P1 C12 C17 -89.5(2) . . . . ?
Fe2 P1 C12 C13 140.96(19) . . . . ?
Fe2 P1 C5 C1 16.1(2) . . . . ?
Fe2 P2 C19 C24 -86.8(2) . . . . ?
Fe2 P2 C19 C20 37.5(2) . . . . ?
Fe2 P2 C18 C4 -8.2(2) . . . . ?
Fe2 P2 C25 C26 56.3(2) . . . . ?
Fe2 P2 C25 C30 -173.29(17) . . . . ?
Fe2 O1 C47 C48 -162.2(3) . . . . ?
Fe2 O1 C47 C50 81.2(4) . . . . ?
Fe2 O1 C47 C49 -36.0(5) . . . . ?
Fe2 O1 B1 O2 173.5(2) . . . . ?
Fe2 O1 B1 C32 -4.3(3) . . . . ?
Fe2 N1 C1 C2 171.1(2) . . . . ?
Fe2 N1 C1 C5 -4.3(4) . . . . ?
Fe2 N1 C4 C18 5.5(4) . . . . ?
Fe2 N1 C4 C3 -170.9(2) . . . . ?
Fe2 C31 C41 C42 145.3(2) . . . . ?
Fe2 C31 C41 C46 -31.8(3) . . . . ?
Fe2 C31 C32 C33 169.6(2) . . . . ?
Fe2 C31 C32 B1 -7.8(3) . . . . ?
P1 C6 C11 C10 -178.5(2) . . . . ?
P1 C6 C7 C8 172.3(2) . . . . ?
P1 C12 C13 C14 -174.6(2) . . . . ?
P2 C19 C24 C23 179.4(2) . . . . ?
P2 C19 C20 C21 176.8(2) . . . . ?
P2 C18 C4 N1 3.3(3) . . . . ?
P2 C18 C4 C3 178.8(3) . . . . ?
P2 C25 C30 C29 172.2(2) . . . . ?
O1 C47 C48 O2 -29.4(3) . . . . ?
O1 C47 C48 C52 -147.7(3) . . . . ?
O1 C47 C48 C51 86.5(3) . . . . ?
N1 C1 C2 C3 -0.3(3) . . . . ?
N1 C1 C5 P1 -9.7(3) . . . . ?
N1 C4 C3 C2 0.1(4) . . . . ?
C43 C42 C41 C31 -179.9(3) . . . . ?
C43 C42 C41 C46 -2.7(4) . . . . ?
C43 C44 C45 C46 -0.9(5) . . . . ?
C16 C17 C12 P1 172.0(2) . . . . ?
C16 C17 C12 C13 -56.0(3) . . . . ?
C16 C15 C14 C13 56.9(4) . . . . ?
C1 N1 C4 C18 176.2(2) . . . . ?
C1 N1 C4 C3 -0.3(3) . . . . ?
C1 C2 C3 C4 0.1(4) . . . . ?
C42 C43 C44 C45 1.1(5) . . . . ?
C17 C16 C15 C14 -56.7(4) . . . . ?
C17 C12 C13 C14 56.1(3) . . . . ?
C44 C43 C42 C41 0.8(5) . . . . ?
C35 C40 C39 C38 -0.9(5) . . . . ?
C35 C36 C37 C38 -0.8(5) . . . . ?
C34 C35 C40 C39 -179.0(3) . . . . ?
C34 C35 C36 C37 179.9(3) . . . . ?
C6 P1 C12 C17 44.9(2) . . . . ?
C6 P1 C12 C13 -84.7(2) . . . . ?
C6 P1 C5 C1 -106.8(2) . . . . ?
C6 C11 C10 C9 -54.9(4) . . . . ?
C6 C7 C8 C9 57.1(4) . . . . ?
C31 C32 B1 O1 8.1(4) . . . . ?
C31 C32 B1 O2 -169.3(3) . . . . ?
C19 P2 C18 C4 111.3(2) . . . . ?
C19 P2 C25 C26 -83.9(2) . . . . ?
C19 P2 C25 C30 46.5(3) . . . . ?
C19 C24 C23 C22 -57.4(4) . . . . ?
C19 C20 C21 C22 55.2(4) . . . . ?
C45 C46 C41 C42 2.9(4) . . . . ?
C45 C46 C41 C31 -179.8(3) . . . . ?
C15 C16 C17 C12 55.7(3) . . . . ?
C18 P2 C19 C24 163.0(2) . . . . ?
C18 P2 C19 C20 -72.7(2) . . . . ?
C18 P2 C25 C26 170.7(2) . . . . ?
C18 P2 C25 C30 -58.9(2) . . . . ?
C18 C4 C3 C2 -175.7(3) . . . . ?
C26 C25 C30 C29 -55.8(3) . . . . ?
C4 N1 C1 C2 0.3(3) . . . . ?
C4 N1 C1 C5 -175.1(2) . . . . ?
C33 C32 B1 O1 -169.5(3) . . . . ?
C33 C32 B1 O2 13.1(4) . . . . ?
C24 C19 C20 C21 -55.6(4) . . . . ?
C24 C23 C22 C21 56.7(4) . . . . ?
C12 P1 C6 C11 51.8(2) . . . . ?
C12 P1 C6 C7 177.5(2) . . . . ?
C12 P1 C5 C1 140.7(2) . . . . ?
C12 C13 C14 C15 -56.1(3) . . . . ?
C28 C29 C30 C25 55.8(4) . . . . ?
C20 C19 C24 C23 55.7(3) . . . . ?
C20 C21 C22 C23 -54.8(4) . . . . ?
C11 C6 C7 C8 -58.1(3) . . . . ?
C11 C10 C9 C8 54.1(4) . . . . ?
C40 C35 C36 C37 0.4(4) . . . . ?
C25 P2 C19 C24 57.7(3) . . . . ?
C25 P2 C19 C20 -178.0(2) . . . . ?
C25 P2 C18 C4 -138.1(2) . . . . ?
C25 C26 C27 C28 -54.9(3) . . . . ?
C2 C1 C5 P1 176.0(3) . . . . ?
C27 C26 C25 P2 -173.4(2) . . . . ?
C27 C26 C25 C30 55.0(3) . . . . ?
C27 C28 C29 C30 -55.7(4) . . . . ?
C41 C31 C32 C33 -9.1(4) . . . . ?
C41 C31 C32 B1 173.5(2) . . . . ?
C41 C46 C45 C44 -1.1(5) . . . . ?
C32 C31 C41 C42 -36.0(4) . . . . ?
C32 C31 C41 C46 146.9(3) . . . . ?
C47 O1 B1 O2 -10.2(3) . . . . ?
C47 O1 B1 C32 172.0(3) . . . . ?
C7 C6 C11 C10 56.5(3) . . . . ?
C7 C8 C9 C10 -55.0(4) . . . . ?
C36 C35 C40 C39 0.5(5) . . . . ?
C37 C38 C39 C40 0.5(5) . . . . ?
C39 C38 C37 C36 0.4(5) . . . . ?
C29 C28 C27 C26 55.6(3) . . . . ?
C5 P1 C6 C11 -61.8(2) . . . . ?
C5 P1 C6 C7 64.0(2) . . . . ?
C5 P1 C12 C17 154.9(2) . . . . ?
C5 P1 C12 C13 25.3(3) . . . . ?
C5 C1 C2 C3 174.4(3) . . . . ?
C48 O2 B1 O1 -9.8(3) . . . . ?
C48 O2 B1 C32 167.7(3) . . . . ?
B1 O1 C47 C48 24.5(3) . . . . ?
B1 O1 C47 C50 -92.1(3) . . . . ?
B1 O1 C47 C49 150.7(3) . . . . ?
B1 O2 C48 C47 24.5(3) . . . . ?
B1 O2 C48 C52 148.7(3) . . . . ?
B1 O2 C48 C51 -93.8(3) . . . . ?
C50 C47 C48 O2 83.9(3) . . . . ?
C50 C47 C48 C52 -34.4(4) . . . . ?
C50 C47 C48 C51 -160.2(3) . . . . ?
C49 C47 C48 O2 -148.5(3) . . . . ?
C49 C47 C48 C52 93.2(4) . . . . ?
C49 C47 C48 C51 -32.6(4) . . . . ?

loop_
_exptl_oxdiff_crystal_face_indexfrac_h
_exptl_oxdiff_crystal_face_indexfrac_k
_exptl_oxdiff_crystal_face_indexfrac_l
_exptl_oxdiff_crystal_face_x
_exptl_oxdiff_crystal_face_y
_exptl_oxdiff_crystal_face_z
4.0646 -3.5075 5.3088 0.3385 -0.2573 0.9051
-0.6472 -2.8246 -5.2163 -0.7922 0.6084 -0.0474
-4.1826 3.9787 -4.9854 -0.2677 0.2028 -0.9419
0.7134 2.7393 5.2662 0.7915 -0.6079 0.0629
-0.6754 -5.9904 4.9298 0.4278 0.5541 0.7141
-6.2382 -1.7433 2.5138 0.5901 0.7691 -0.2456
-2.7511 5.9438 -4.2805 -0.1608 -0.2056 -0.9653
5.8364 2.4638 -3.0204 -0.6043 -0.7871 0.1234
